data_4511674
loop_
_publ_author_name
'Croitor, Lilia'
'Coropceanu, Eduard B.'
'Masunov, Art\"em E.'
'Rivera-Jacquez, Hector J.'
'Siminel, Anatolii V.'
'Zelentsov, Vyacheslav I.'
'Datsko, Tatiana Ya.'
'Fonari, Marina S.'

_publ_section_title
;
 Polymeric Luminescent Zn(II) and Cd(II) Dicarboxylates Decorated by Oxime
 Ligands: Tuning the Dimensionality and Adsorption Capacity
;
_journal_issue 8
_journal_name_full 'Crystal Growth &amp; Design'
_journal_page_first 3935
_journal_paper_doi 10.1021/cg5005402
_journal_volume 14
_journal_year 2014
_chemical_formula_moiety 'C16 H16 Cd N4 O6'
_chemical_formula_sum 'C16 H16 Cd N4 O6'
_chemical_formula_weight 472.73
_chemical_name_systematic
; 
 ? 
;
_space_group_IT_number 14
_symmetry_cell_setting monoclinic
_symmetry_space_group_name_Hall '-P 2yn'
_symmetry_space_group_name_H-M 'P 1 21/n 1'
_atom_sites_solution_hydrogens geom
_atom_sites_solution_primary direct
_atom_sites_solution_secondary difmap
_audit_creation_method
;
CrysAlisPro, Oxford Diffraction Ltd.,
Version 1.171.35.21b (release 03-02-2012 CrysAlis171 .NET)
(compiled Feb  3 2012,10:37:01)
;
_cell_angle_alpha 90.00
_cell_angle_beta 91.508(2)
_cell_angle_gamma 90.00
_cell_formula_units_Z 4
_cell_length_a 10.5244(3)
_cell_length_b 15.4351(3)
_cell_length_c 10.9498(3)
_cell_measurement_reflns_used 2787
_cell_measurement_temperature 293(2)
_cell_measurement_theta_max 28.9876
_cell_measurement_theta_min 3.0178
_cell_volume 1778.13(8)
_computing_cell_refinement
;
CrysAlisPro, Agilent Technologies,
Version 1.171.35.21b (release 03-02-2012 CrysAlis171 .NET)
(compiled Feb  3 2012,10:37:01)
;
_computing_data_collection
;
CrysAlisPro, Agilent Technologies,
Version 1.171.35.21b (release 03-02-2012 CrysAlis171 .NET)
(compiled Feb  3 2012,10:37:01)
;
_computing_data_reduction
;
CrysAlisPro, Agilent Technologies,
Version 1.171.35.21b (release 03-02-2012 CrysAlis171 .NET)
(compiled Feb  3 2012,10:37:01)
;
_computing_structure_refinement 'SHELXL-97 (Sheldrick, 2008)'
_computing_structure_solution 'SHELXS-97 (Sheldrick, 2008)'
_diffrn_ambient_temperature 293(2)
_diffrn_measured_fraction_theta_full 0.997
_diffrn_measured_fraction_theta_max 0.997
_diffrn_measurement_device_type 'Xcalibur, Eos'
_diffrn_measurement_method '\w scans'
_diffrn_radiation_monochromator graphite
_diffrn_radiation_source 'fine-focus sealed tube'
_diffrn_radiation_type MoK\a
_diffrn_radiation_wavelength 0.71073
_diffrn_reflns_av_R_equivalents 0.0262
_diffrn_reflns_av_sigmaI/netI 0.0430
_diffrn_reflns_limit_h_max 12
_diffrn_reflns_limit_h_min -12
_diffrn_reflns_limit_k_max 18
_diffrn_reflns_limit_k_min -11
_diffrn_reflns_limit_l_max 7
_diffrn_reflns_limit_l_min -13
_diffrn_reflns_number 6539
_diffrn_reflns_theta_full 25.00
_diffrn_reflns_theta_max 25.00
_diffrn_reflns_theta_min 3.02
_exptl_absorpt_coefficient_mu 1.270
_exptl_absorpt_correction_T_max 1.00000
_exptl_absorpt_correction_T_min 0.86052
_exptl_absorpt_correction_type multi-scan
_exptl_absorpt_process_details
;
CrysAlisPro, Agilent Technologies,
Version 1.171.35.21b (release 03-02-2012 CrysAlis171 .NET)
(compiled Feb  3 2012,10:37:01)
Empirical absorption correction using spherical harmonics,
 implemented in SCALE3 ABSPACK scaling algorithm.
;
_exptl_crystal_colour colorless
_exptl_crystal_density_diffrn 1.766
_exptl_crystal_density_method 'not measured'
_exptl_crystal_description block
_exptl_crystal_F_000 944
_exptl_crystal_size_max 0.40
_exptl_crystal_size_mid 0.40
_exptl_crystal_size_min 0.10
_refine_diff_density_max 0.474
_refine_diff_density_min -0.491
_refine_diff_density_rms 0.079
_refine_ls_extinction_method none
_refine_ls_goodness_of_fit_ref 0.997
_refine_ls_hydrogen_treatment constr
_refine_ls_matrix_type full
_refine_ls_number_parameters 248
_refine_ls_number_reflns 3125
_refine_ls_number_restraints 0
_refine_ls_restrained_S_all 0.997
_refine_ls_R_factor_all 0.0410
_refine_ls_R_factor_gt 0.0308
_refine_ls_shift/su_max 0.001
_refine_ls_shift/su_mean 0.000
_refine_ls_structure_factor_coef Fsqd
_refine_ls_weighting_details 'calc w=1/[\s^2^(Fo^2^)+(0.0374P)^2^+0.0000P] where P=(Fo^2^+2Fc^2^)/3'
_refine_ls_weighting_scheme calc
_refine_ls_wR_factor_gt 0.0715
_refine_ls_wR_factor_ref 0.0778
_reflns_number_gt 2583
_reflns_number_total 3125
_reflns_threshold_expression >2sigma(I)
_cod_data_source_file cg5005402_si_002.cif
_cod_data_source_block comp3
_cod_depositor_comments 'Adding full bibliography for 4511672--4511682.cif.'
_cod_original_sg_symbol_H-M P21/n
_cod_database_code 4511674

loop_
_symmetry_equiv_pos_as_xyz
'x, y, z'
'-x+1/2, y+1/2, -z+1/2'
'-x, -y, -z'
'x-1/2, -y-1/2, z-1/2'

loop_
_atom_site_label
_atom_site_type_symbol
_atom_site_fract_x
_atom_site_fract_y
_atom_site_fract_z
_atom_site_U_iso_or_equiv
_atom_site_adp_type
_atom_site_occupancy
_atom_site_symmetry_multiplicity
_atom_site_calc_flag
_atom_site_refinement_flags
_atom_site_disorder_group
Cd1 Cd 0.46729(2) 0.242490(13) 0.77775(2) 0.02862(11) Uani 1 1 d . .
O1 O 0.4578(3) 0.20679(18) 1.0825(2) 0.0635(8) Uani 1 1 d . .
H1 H 0.5154 0.1765 1.0570 0.095 Uiso 1 1 calc R .
O2 O 0.4670(3) 0.28526(16) 0.4728(2) 0.0527(7) Uani 1 1 d . .
H2 H 0.5248 0.3149 0.5021 0.079 Uiso 1 1 calc R .
O3 O 0.6138(2) 0.34826(15) 0.7859(2) 0.0461(7) Uani 1 1 d . .
O4 O 0.6065(3) 0.39040(17) 0.5931(2) 0.0744(10) Uani 1 1 d . .
O5 O 0.8917(7) 0.6478(4) 0.5699(5) 0.0832(19) Uani 0.615(7) 1 d P 1
O5A O 0.9219(12) 0.5935(7) 0.5615(9) 0.0832(19) Uani 0.385(7) 1 d P 2
O6 O 0.8912(3) 0.62867(18) 0.7564(3) 0.0681(9) Uani 1 1 d . .
N1 N 0.2917(3) 0.34476(15) 0.8060(3) 0.0326(7) Uani 1 1 d . .
N2 N 0.4036(3) 0.25339(15) 0.9870(3) 0.0379(8) Uani 1 1 d . .
N3 N 0.2838(3) 0.15237(15) 0.7368(2) 0.0315(7) Uani 1 1 d . .
N4 N 0.4082(3) 0.24151(14) 0.5643(3) 0.0322(7) Uani 1 1 d . .
C1 C 0.2287(4) 0.38664(19) 0.7166(3) 0.0417(9) Uani 1 1 d . .
H1A H 0.2565 0.3806 0.6371 0.050 Uiso 1 1 calc R .
C2 C 0.1245(4) 0.4385(2) 0.7364(4) 0.0484(10) Uani 1 1 d . .
H2A H 0.0827 0.4663 0.6717 0.058 Uiso 1 1 calc R .
C3 C 0.0838(4) 0.4480(2) 0.8530(4) 0.0548(11) Uani 1 1 d . .
H3 H 0.0150 0.4837 0.8692 0.066 Uiso 1 1 calc R .
C4 C 0.1460(4) 0.4041(2) 0.9465(4) 0.0472(10) Uani 1 1 d . .
H4 H 0.1189 0.4088 1.0264 0.057 Uiso 1 1 calc R .
C5 C 0.2489(3) 0.35308(19) 0.9198(3) 0.0354(8) Uani 1 1 d . .
C6 C 0.3143(4) 0.3022(2) 1.0159(3) 0.0423(9) Uani 1 1 d . .
H6 H 0.2898 0.3061 1.0966 0.051 Uiso 1 1 calc R .
C7 C 0.2144(3) 0.1133(2) 0.8211(3) 0.0407(9) Uani 1 1 d . .
H7 H 0.2396 0.1185 0.9028 0.049 Uiso 1 1 calc R .
C8 C 0.1078(4) 0.0660(2) 0.7923(4) 0.0482(10) Uani 1 1 d . .
H8 H 0.0617 0.0398 0.8536 0.058 Uiso 1 1 calc R .
C9 C 0.0696(4) 0.0575(2) 0.6721(4) 0.0539(11) Uani 1 1 d . .
H9 H -0.0017 0.0249 0.6502 0.065 Uiso 1 1 calc R .
C10 C 0.1395(3) 0.0983(2) 0.5849(3) 0.0449(9) Uani 1 1 d . .
H10 H 0.1157 0.0936 0.5027 0.054 Uiso 1 1 calc R .
C11 C 0.2446(3) 0.14600(19) 0.6192(3) 0.0333(8) Uani 1 1 d . .
C12 C 0.3175(3) 0.19311(19) 0.5287(3) 0.0373(8) Uani 1 1 d . .
H12 H 0.2974 0.1875 0.4459 0.045 Uiso 1 1 calc R .
C13 C 0.6488(3) 0.39493(19) 0.6985(3) 0.0336(8) Uani 1 1 d . .
C14 C 0.7500(3) 0.4619(2) 0.7276(3) 0.0411(9) Uani 1 1 d . .
H14A H 0.7354 0.4848 0.8085 0.049 Uiso 1 1 calc R .
H14B H 0.8319 0.4332 0.7304 0.049 Uiso 1 1 calc R .
C15 C 0.7566(5) 0.5353(2) 0.6416(4) 0.0759(15) Uani 1 1 d . .
H15A H 0.6756 0.5652 0.6433 0.091 Uiso 1 1 calc R .
H15B H 0.7637 0.5111 0.5603 0.091 Uiso 1 1 calc R .
C16 C 0.8571(3) 0.6014(2) 0.6568(3) 0.0404(9) Uani 1 1 d . .

loop_
_atom_site_aniso_label
_atom_site_aniso_U_11
_atom_site_aniso_U_22
_atom_site_aniso_U_33
_atom_site_aniso_U_23
_atom_site_aniso_U_13
_atom_site_aniso_U_12
Cd1 0.02864(17) 0.02787(16) 0.02943(18) -0.00284(9) 0.00247(12) -0.00091(10)
O1 0.071(2) 0.0782(19) 0.0411(16) 0.0218(15) -0.0006(14) 0.0302(17)
O2 0.066(2) 0.0599(15) 0.0330(15) 0.0040(13) 0.0041(13) -0.0333(15)
O3 0.0492(17) 0.0467(14) 0.0423(15) 0.0097(12) -0.0025(13) -0.0194(13)
O4 0.103(3) 0.083(2) 0.0364(16) 0.0017(14) -0.0136(16) -0.0572(18)
O5 0.120(5) 0.066(4) 0.065(3) 0.014(4) 0.023(3) -0.044(4)
O5A 0.120(5) 0.066(4) 0.065(3) 0.014(4) 0.023(3) -0.044(4)
O6 0.059(2) 0.0775(19) 0.067(2) -0.0291(17) -0.0041(16) -0.0242(17)
N1 0.0316(16) 0.0281(13) 0.0381(18) -0.0030(12) 0.0011(14) 0.0023(13)
N2 0.039(2) 0.0415(17) 0.0328(18) 0.0038(12) 0.0011(15) 0.0055(14)
N3 0.0319(17) 0.0259(13) 0.0366(17) -0.0009(12) 0.0000(13) -0.0037(12)
N4 0.0349(18) 0.0331(15) 0.0287(17) 0.0006(11) 0.0029(14) -0.0041(13)
C1 0.051(2) 0.0321(17) 0.042(2) 0.0010(16) -0.0029(19) 0.0016(18)
C2 0.045(2) 0.0383(19) 0.061(3) 0.0001(19) -0.018(2) 0.0063(19)
C3 0.037(2) 0.046(2) 0.080(3) -0.014(2) -0.005(2) 0.0129(19)
C4 0.042(2) 0.046(2) 0.054(2) -0.0141(18) 0.008(2) 0.0081(19)
C5 0.037(2) 0.0274(16) 0.042(2) -0.0062(15) 0.0028(17) 0.0006(16)
C6 0.049(2) 0.048(2) 0.030(2) -0.0049(17) 0.0059(18) 0.005(2)
C7 0.045(2) 0.0357(18) 0.042(2) -0.0033(16) 0.0095(18) -0.0080(17)
C8 0.046(2) 0.042(2) 0.058(3) 0.0022(18) 0.014(2) -0.0087(19)
C9 0.041(3) 0.052(2) 0.068(3) -0.004(2) 0.002(2) -0.016(2)
C10 0.044(2) 0.0411(19) 0.049(2) -0.0025(17) -0.0043(19) -0.0102(18)
C11 0.036(2) 0.0271(16) 0.036(2) -0.0019(14) -0.0007(16) 0.0004(15)
C12 0.047(2) 0.0344(17) 0.0301(19) -0.0009(15) -0.0052(17) -0.0077(17)
C13 0.031(2) 0.0294(17) 0.040(2) -0.0029(16) 0.0034(17) -0.0040(15)
C14 0.037(2) 0.0423(19) 0.044(2) 0.0064(16) -0.0033(17) -0.0133(17)
C15 0.090(4) 0.063(3) 0.073(3) 0.021(2) -0.027(3) -0.045(3)
C16 0.038(2) 0.0381(19) 0.045(2) 0.0043(17) 0.0028(19) -0.0064(17)

loop_
_atom_type_symbol
_atom_type_description
_atom_type_scat_dispersion_real
_atom_type_scat_dispersion_imag
_atom_type_scat_source
C C 0.0033 0.0016 'International Tables Vol C Tables 4.2.6.8 and 6.1.1.4'
H H 0.0000 0.0000 'International Tables Vol C Tables 4.2.6.8 and 6.1.1.4'
N N 0.0061 0.0033 'International Tables Vol C Tables 4.2.6.8 and 6.1.1.4'
O O 0.0106 0.0060 'International Tables Vol C Tables 4.2.6.8 and 6.1.1.4'
Cd Cd -0.8075 1.2024 'International Tables Vol C Tables 4.2.6.8 and 6.1.1.4'

loop_
_geom_angle_atom_site_label_1
_geom_angle_atom_site_label_2
_geom_angle_atom_site_label_3
_geom_angle
_geom_angle_site_symmetry_1
_geom_angle_site_symmetry_3
O3 Cd1 O6 96.48(11) . 2_646
O3 Cd1 N4 101.71(9) . .
O6 Cd1 N4 89.39(10) 2_646 .
O3 Cd1 N2 96.85(9) . .
O6 Cd1 N2 113.49(10) 2_646 .
N4 Cd1 N2 148.64(11) . .
O3 Cd1 N3 166.40(8) . .
O6 Cd1 N3 92.70(10) 2_646 .
N4 Cd1 N3 68.30(9) . .
N2 Cd1 N3 88.61(10) . .
O3 Cd1 N1 92.64(9) . .
O6 Cd1 N1 170.73(10) 2_646 .
N4 Cd1 N1 87.14(9) . .
N2 Cd1 N1 66.83(9) . .
N3 Cd1 N1 78.03(9) . .
O3 Cd1 O5 90.20(18) . 2_646
O6 Cd1 O5 48.45(14) 2_646 2_646
N4 Cd1 O5 137.46(13) . 2_646
N2 Cd1 O5 66.69(14) . 2_646
N3 Cd1 O5 103.40(18) . 2_646
N1 Cd1 O5 133.44(14) . 2_646
C13 O3 Cd1 126.8(2) . .
C16 O5 Cd1 90.4(4) . 2_656
C16 O6 Cd1 106.9(3) . 2_656
C1 N1 C5 117.6(3) . .
C1 N1 Cd1 125.4(2) . .
C5 N1 Cd1 116.7(2) . .
C6 N2 O1 114.8(3) . .
C6 N2 Cd1 120.8(2) . .
O1 N2 Cd1 124.3(2) . .
C7 N3 C11 118.0(3) . .
C7 N3 Cd1 125.5(2) . .
C11 N3 Cd1 116.4(2) . .
C12 N4 O2 114.7(3) . .
C12 N4 Cd1 118.5(2) . .
O2 N4 Cd1 126.8(2) . .
N1 C1 C2 123.1(4) . .
C3 C2 C1 118.7(4) . .
C2 C3 C4 119.1(4) . .
C5 C4 C3 119.0(4) . .
N1 C5 C4 122.5(3) . .
N1 C5 C6 116.8(3) . .
C4 C5 C6 120.7(3) . .
N2 C6 C5 118.8(3) . .
N3 C7 C8 122.8(3) . .
C7 C8 C9 119.3(4) . .
C8 C9 C10 118.4(4) . .
C11 C10 C9 119.8(3) . .
N3 C11 C10 121.8(3) . .
N3 C11 C12 117.3(3) . .
C10 C11 C12 120.9(3) . .
N4 C12 C11 119.3(3) . .
O4 C13 O3 125.1(3) . .
O4 C13 C14 118.3(3) . .
O3 C13 C14 116.7(3) . .
C15 C14 C13 115.8(3) . .
C14 C15 C16 120.3(3) . .
O6 C16 O5 113.5(4) . .
O6 C16 O5A 128.3(6) . .
O5 C16 O5A 41.9(4) . .
O6 C16 C15 122.4(4) . .
O5 C16 C15 122.1(4) . .
O5A C16 C15 103.9(6) . .

loop_
_geom_bond_atom_site_label_1
_geom_bond_atom_site_label_2
_geom_bond_distance
_geom_bond_site_symmetry_2
Cd1 O3 2.246(2) .
Cd1 O6 2.340(3) 2_646
Cd1 N4 2.402(3) .
Cd1 N2 2.410(3) .
Cd1 N3 2.413(3) .
Cd1 N1 2.456(3) .
Cd1 O5 2.644(6) 2_646
O1 N2 1.380(4) .
O2 N4 1.370(4) .
O3 C13 1.261(4) .
O4 C13 1.227(4) .
O5 C16 1.253(6) .
O5 Cd1 2.644(6) 2_656
O5A C16 1.267(11) .
O6 C16 1.214(4) .
O6 Cd1 2.340(3) 2_656
N1 C1 1.335(4) .
N1 C5 1.343(4) .
N2 C6 1.252(4) .
N3 C7 1.336(4) .
N3 C11 1.345(4) .
N4 C12 1.266(4) .
C1 C2 1.380(5) .
C2 C3 1.365(5) .
C3 C4 1.379(5) .
C4 C5 1.376(5) .
C5 C6 1.469(5) .
C7 C8 1.369(5) .
C8 C9 1.372(5) .
C9 C10 1.374(5) .
C10 C11 1.373(4) .
C11 C12 1.463(5) .
C13 C14 1.512(4) .
C14 C15 1.475(4) .
C15 C16 1.476(5) .

loop_
_geom_hbond_atom_site_label_D
_geom_hbond_atom_site_label_H
_geom_hbond_atom_site_label_A
_geom_hbond_distance_DH
_geom_hbond_distance_HA
_geom_hbond_distance_DA
_geom_hbond_angle_DHA
_geom_hbond_site_symmetry_A
O1 H1 O5 0.82 1.78 2.502(6) 146.7 2_646
O1 H1 O5A 0.82 1.95 2.693(10) 150.1 2_646
O2 H2 O4 0.82 1.74 2.534(3) 161.0 .
